data_7026214
loop_
_publ_author_name
'Seisenbaeva, Gulaim A.'
'Mallah, Talal'
'Kessler, Vadim G.'

_publ_section_title
;
 Highly symmetric organic ligand-capped Lindqvist structures derived from
 3d-elements.
;
_journal_issue 33
_journal_name_full 'Dalton transactions (Cambridge, England : 2003)'
_journal_page_first 7774
_journal_page_last 7779
_journal_paper_doi 10.1039/c0dt00275e
_journal_volume 39
_journal_year 2010
_chemical_formula_sum 'C36 H68 Ni2 O16 Ti2'
_chemical_formula_weight 970.12
_chemical_name_systematic
;
?
;
_space_group_IT_number 14
_symmetry_cell_setting monoclinic
_symmetry_space_group_name_Hall '-P 2yn'
_symmetry_space_group_name_H-M 'P 1 21/n 1'
_atom_sites_solution_hydrogens geom
_atom_sites_solution_primary direct
_atom_sites_solution_secondary difmap
_audit_creation_method SHELXL-97
_cell_angle_alpha 90.00
_cell_angle_beta 111.246(12)
_cell_angle_gamma 90.00
_cell_formula_units_Z 2
_cell_length_a 11.995(8)
_cell_length_b 14.664(10)
_cell_length_c 14.907(7)
_cell_measurement_reflns_used 618
_cell_measurement_temperature 295(2)
_cell_measurement_theta_max 21.00
_cell_measurement_theta_min 1.88
_cell_volume 2444(3)
_computing_cell_refinement 'Bruker SAINTPLUS'
_computing_data_collection 'Bruker SMART'
_computing_data_reduction 'Bruker SAINTPLUS'
_computing_molecular_graphics 'Bruker SHELXTL 6.31'
_computing_publication_material 'Bruker SHELXTL 6.31'
_computing_structure_refinement 'SHELXL-97 (Sheldrick, 1997)'
_computing_structure_solution 'SHELXS-97 (Sheldrick, 1990)'
_diffrn_ambient_temperature 295(2)
_diffrn_measured_fraction_theta_full 0.923
_diffrn_measured_fraction_theta_max 0.923
_diffrn_measurement_device_type 'SMART CCD 1k'
_diffrn_measurement_method 'Omega scan'
_diffrn_radiation_monochromator graphite
_diffrn_radiation_source 'fine-focus sealed tube'
_diffrn_radiation_type MoK\a
_diffrn_radiation_wavelength 0.71073
_diffrn_reflns_av_R_equivalents 0.0575
_diffrn_reflns_av_sigmaI/netI 0.0835
_diffrn_reflns_limit_h_max 11
_diffrn_reflns_limit_h_min -12
_diffrn_reflns_limit_k_max 15
_diffrn_reflns_limit_k_min -15
_diffrn_reflns_limit_l_max 15
_diffrn_reflns_limit_l_min -10
_diffrn_reflns_number 5787
_diffrn_reflns_theta_full 22.00
_diffrn_reflns_theta_max 22.00
_diffrn_reflns_theta_min 1.88
_exptl_absorpt_coefficient_mu 1.132
_exptl_absorpt_correction_T_max 0.8485
_exptl_absorpt_correction_T_min 0.6601
_exptl_absorpt_correction_type multi-scan
_exptl_absorpt_process_details 'Bruker SADABS'
_exptl_crystal_colour green
_exptl_crystal_density_diffrn 1.318
_exptl_crystal_density_meas ?
_exptl_crystal_density_method 'not measured'
_exptl_crystal_description block
_exptl_crystal_F_000 1024
_exptl_crystal_size_max 0.40
_exptl_crystal_size_mid 0.35
_exptl_crystal_size_min 0.15
_refine_diff_density_max 0.485
_refine_diff_density_min -0.392
_refine_diff_density_rms 0.069
_refine_ls_extinction_coef none
_refine_ls_extinction_method none
_refine_ls_goodness_of_fit_ref 0.964
_refine_ls_hydrogen_treatment constr
_refine_ls_matrix_type full
_refine_ls_number_parameters 263
_refine_ls_number_reflns 2769
_refine_ls_number_restraints 242
_refine_ls_restrained_S_all 0.967
_refine_ls_R_factor_all 0.1220
_refine_ls_R_factor_gt 0.0605
_refine_ls_shift/su_max 0.000
_refine_ls_shift/su_mean 0.000
_refine_ls_structure_factor_coef Fsqd
_refine_ls_weighting_details 'calc w=1/[\s^2^(Fo^2^)+(0.0847P)^2^+0.0000P] where P=(Fo^2^+2Fc^2^)/3'
_refine_ls_weighting_scheme calc
_refine_ls_wR_factor_gt 0.1478
_refine_ls_wR_factor_ref 0.1657
_reflns_number_gt 1479
_reflns_number_total 2769
_reflns_threshold_expression >2sigma(I)
_cod_data_source_file c0dt00275e.txt
_cod_data_source_block nitiet1m
_cod_depositor_comments
;
The following automatic conversions were performed:

'_symmetry_cell_setting' value 'Monoclinic' changed to 'monoclinic'
according to /home/saulius/struct/CIF-dictionaries/cif_core.dic
dictionary named 'cif_core.dic' version 2.4.2 from
2011-04-26.

'_exptl_absorpt_correction_type' value 'Multi-scan'
changed to 'multi-scan' according to
/home/saulius/struct/CIF-dictionaries/cif_core.dic dictionary named
'cif_core.dic' version 2.4.2 from 2011-04-26.

Automatic conversion script
Id: cif_fix_values 1891 2012-01-12 08:04:46Z andrius 

The following automatic conversions were performed:

'_exptl_crystal_density_meas' value 'not measured' was changed to '?'
- the value is perceived as not measured.

Automatic conversion script
Id: cif_fix_values 3008 2015-01-20 13:52:24Z robertas 
;
_cod_original_sg_symbol_H-M P2(1)/n
_cod_database_code 7026214

loop_
_symmetry_equiv_pos_as_xyz
'x, y, z'
'-x+1/2, y+1/2, -z+1/2'
'-x, -y, -z'
'x-1/2, -y-1/2, z-1/2'

loop_
_atom_site_label
_atom_site_type_symbol
_atom_site_fract_x
_atom_site_fract_y
_atom_site_fract_z
_atom_site_U_iso_or_equiv
_atom_site_adp_type
_atom_site_occupancy
_atom_site_symmetry_multiplicity
_atom_site_calc_flag
_atom_site_refinement_flags
Ni1 Ni 0.41707(9) 0.58370(7) 0.00939(7) 0.0586(4) Uani 1 1 d U
Ti2 Ti 0.50844(14) 0.43383(9) 0.17050(11) 0.0638(5) Uani 1 1 d U
O1 O 0.4232(4) 0.4385(3) 0.0234(3) 0.0520(13) Uani 1 1 d U
O2 O 0.3548(4) 0.5860(3) -0.1394(3) 0.0619(14) Uani 1 1 d U
O3 O 0.4359(5) 0.7197(3) 0.0154(4) 0.0728(16) Uani 1 1 d U
O4 O 0.5012(5) 0.5620(3) 0.1546(4) 0.0668(15) Uani 1 1 d U
O5 O 0.3482(5) 0.4342(4) 0.1883(4) 0.0767(16) Uani 1 1 d U
O6 O 0.4832(5) 0.2961(3) 0.1690(4) 0.0751(16) Uani 1 1 d U
O7 O 0.2567(5) 0.5947(4) 0.0196(4) 0.0751(16) Uani 1 1 d U
O8 O 0.5864(6) 0.4314(4) 0.2994(4) 0.0874(18) Uani 1 1 d U
C10 C 0.2191(12) 0.3805(11) -0.0317(11) 0.215(8) Uani 1 1 d U
H10A H 0.1673 0.3417 -0.0811 0.322 Uiso 1 1 calc R
H10B H 0.1851 0.4405 -0.0381 0.322 Uiso 1 1 calc R
H10C H 0.2282 0.3562 0.0304 0.322 Uiso 1 1 calc R
C11 C 0.3573(10) 0.7768(6) 0.0162(6) 0.080(3) Uani 1 1 d U
C12 C 0.4660(16) 0.6548(9) 0.2673(10) 0.204(8) Uani 1 1 d U
H12A H 0.4992 0.7001 0.3162 0.306 Uiso 1 1 calc R
H12B H 0.4455 0.6015 0.2954 0.306 Uiso 1 1 calc R
H12C H 0.3956 0.6787 0.2184 0.306 Uiso 1 1 calc R
C13 C 0.2488(9) 0.7548(7) 0.0231(7) 0.089(3) Uani 1 1 d U
H13A H 0.2007 0.8032 0.0271 0.107 Uiso 1 1 calc R
C14 C 0.2040(9) 0.6673(8) 0.0248(6) 0.081(3) Uani 1 1 d U
C15 C 0.3199(9) 0.2809(7) 0.2149(7) 0.098(3) Uani 1 1 d U
H15A H 0.2731 0.2398 0.2331 0.118 Uiso 1 1 calc R
C16 C 0.2495(9) 0.6377(6) -0.1959(6) 0.088(3) Uani 1 1 d U
H16A H 0.2653 0.6713 -0.2461 0.105 Uiso 1 1 calc R
H16B H 0.2294 0.6811 -0.1550 0.105 Uiso 1 1 calc R
C17 C 0.4132(10) 0.2458(6) 0.1919(7) 0.084(3) Uani 1 1 d U
C18 C 0.2907(9) 0.3725(7) 0.2129(7) 0.085(3) Uani 1 1 d U
C21 C 0.1468(10) 0.5732(9) -0.2402(8) 0.161(5) Uani 1 1 d U
H21A H 0.0771 0.6070 -0.2781 0.242 Uiso 1 1 calc R
H21B H 0.1306 0.5409 -0.1903 0.242 Uiso 1 1 calc R
H21C H 0.1671 0.5304 -0.2806 0.242 Uiso 1 1 calc R
C22 C 0.0816(9) 0.6575(8) 0.0303(8) 0.132(4) Uani 1 1 d U
H22A H 0.0625 0.5940 0.0308 0.198 Uiso 1 1 calc R
H22B H 0.0234 0.6864 -0.0246 0.198 Uiso 1 1 calc R
H22C H 0.0809 0.6859 0.0881 0.198 Uiso 1 1 calc R
C23 C 0.3218(10) 0.3849(7) -0.0399(8) 0.112(4) Uani 1 1 d U
H23A H 0.3072 0.4058 -0.1049 0.135 Uiso 1 1 calc R
H23B H 0.3501 0.3225 -0.0366 0.135 Uiso 1 1 calc R
C24 C 0.3905(10) 0.8758(6) 0.0068(7) 0.122(4) Uani 1 1 d U
H24A H 0.4679 0.8781 0.0015 0.183 Uiso 1 1 calc R
H24B H 0.3924 0.9094 0.0626 0.183 Uiso 1 1 calc R
H24C H 0.3322 0.9023 -0.0497 0.183 Uiso 1 1 calc R
C26 C 0.4357(11) 0.1466(6) 0.1926(8) 0.124(4) Uani 1 1 d U
H26A H 0.5044 0.1357 0.1755 0.186 Uiso 1 1 calc R
H26B H 0.3672 0.1170 0.1470 0.186 Uiso 1 1 calc R
H26C H 0.4500 0.1227 0.2558 0.186 Uiso 1 1 calc R
C27 C 0.570(2) 0.4243(13) 0.4385(13) 0.223(8) Uani 1 1 d DU
C29 C 0.690(3) 0.385(2) 0.450(2) 0.164(9) Uani 0.40(2) 1 d PDU
C29A C 0.622(3) 0.3811(16) 0.3830(15) 0.161(8) Uani 0.60(2) 1 d PDU
C31 C 0.5463(13) 0.6328(7) 0.2282(8) 0.136(5) Uani 1 1 d U
H31A H 0.6187 0.6112 0.2782 0.164 Uiso 1 1 calc R
H31B H 0.5665 0.6867 0.1995 0.164 Uiso 1 1 calc R
C33 C 0.1841(9) 0.4029(8) 0.2341(7) 0.124(4) Uani 1 1 d U
H33A H 0.1781 0.4682 0.2300 0.185 Uiso 1 1 calc R
H33B H 0.1924 0.3838 0.2978 0.185 Uiso 1 1 calc R
H33C H 0.1132 0.3763 0.1883 0.185 Uiso 1 1 calc R

loop_
_atom_site_aniso_label
_atom_site_aniso_U_11
_atom_site_aniso_U_22
_atom_site_aniso_U_33
_atom_site_aniso_U_23
_atom_site_aniso_U_13
_atom_site_aniso_U_12
Ni1 0.0638(8) 0.0574(6) 0.0554(8) 0.0014(5) 0.0226(6) 0.0095(6)
Ti2 0.0735(12) 0.0617(10) 0.0594(11) 0.0058(7) 0.0276(9) 0.0052(8)
O1 0.052(3) 0.054(3) 0.051(3) 0.001(2) 0.020(3) 0.000(2)
O2 0.061(3) 0.068(3) 0.054(3) 0.009(2) 0.017(3) 0.011(3)
O3 0.080(4) 0.059(3) 0.074(4) 0.000(3) 0.022(3) 0.017(3)
O4 0.086(4) 0.059(3) 0.055(3) -0.005(2) 0.026(3) 0.004(3)
O5 0.086(4) 0.082(4) 0.076(4) 0.008(3) 0.047(3) 0.000(3)
O6 0.089(5) 0.064(3) 0.078(4) 0.012(3) 0.037(3) 0.004(3)
O7 0.073(4) 0.081(4) 0.075(4) 0.001(3) 0.032(3) 0.014(3)
O8 0.107(5) 0.081(4) 0.068(4) 0.009(3) 0.023(3) 0.011(3)
C10 0.105(10) 0.30(2) 0.232(17) 0.010(14) 0.050(11) -0.077(12)
C11 0.099(7) 0.072(5) 0.063(6) 0.000(5) 0.022(6) 0.026(5)
C12 0.32(2) 0.167(13) 0.141(13) -0.003(9) 0.106(13) 0.102(14)
C13 0.092(7) 0.091(5) 0.083(7) -0.013(6) 0.029(6) 0.040(5)
C14 0.076(6) 0.107(6) 0.060(6) 0.001(6) 0.024(5) 0.022(5)
C15 0.099(8) 0.095(6) 0.109(8) 0.027(6) 0.048(6) -0.013(5)
C16 0.091(7) 0.111(8) 0.055(6) 0.005(5) 0.019(5) 0.031(5)
C17 0.099(8) 0.071(5) 0.085(8) 0.010(5) 0.036(6) -0.010(5)
C18 0.092(7) 0.097(6) 0.077(7) 0.019(6) 0.043(6) 0.003(5)
C21 0.079(8) 0.218(15) 0.144(12) -0.014(10) -0.012(8) -0.002(8)
C22 0.083(8) 0.183(11) 0.137(10) -0.017(8) 0.049(8) 0.019(7)
C23 0.092(8) 0.111(7) 0.119(8) -0.002(6) 0.021(6) -0.045(6)
C24 0.164(11) 0.063(5) 0.127(9) -0.010(6) 0.038(8) 0.026(6)
C26 0.166(11) 0.066(5) 0.141(10) 0.017(6) 0.056(8) -0.009(6)
C27 0.31(2) 0.259(19) 0.131(11) 0.017(12) 0.118(12) 0.016(15)
C29 0.26(2) 0.17(2) 0.041(10) -0.005(13) 0.027(14) -0.011(18)
C29A 0.28(2) 0.183(17) 0.018(8) 0.007(9) 0.044(10) -0.013(15)
C31 0.246(16) 0.078(6) 0.083(7) -0.004(5) 0.057(8) 0.036(8)
C33 0.111(9) 0.164(10) 0.126(10) 0.016(8) 0.077(8) -0.001(7)

loop_
_atom_type_symbol
_atom_type_description
_atom_type_scat_dispersion_real
_atom_type_scat_dispersion_imag
_atom_type_scat_source
C C 0.0033 0.0016 'International Tables Vol C Tables 4.2.6.8 and 6.1.1.4'
H H 0.0000 0.0000 'International Tables Vol C Tables 4.2.6.8 and 6.1.1.4'
O O 0.0106 0.0060 'International Tables Vol C Tables 4.2.6.8 and 6.1.1.4'
Ti Ti 0.2776 0.4457 'International Tables Vol C Tables 4.2.6.8 and 6.1.1.4'
Ni Ni 0.3393 1.1124 'International Tables Vol C Tables 4.2.6.8 and 6.1.1.4'

loop_
_geom_angle_atom_site_label_1
_geom_angle_atom_site_label_2
_geom_angle_atom_site_label_3
_geom_angle
_geom_angle_site_symmetry_1
_geom_angle_site_symmetry_3
O7 Ni1 O3 90.7(2) . .
O7 Ni1 O4 92.9(2) . .
O3 Ni1 O4 95.9(2) . .
O7 Ni1 O2 95.6(2) . .
O3 Ni1 O2 91.3(2) . .
O4 Ni1 O2 168.76(19) . .
O7 Ni1 O1 94.2(2) . .
O3 Ni1 O1 170.63(19) . .
O4 Ni1 O1 75.89(18) . .
O2 Ni1 O1 96.16(19) . .
O7 Ni1 O1 171.0(2) . 3_665
O3 Ni1 O1 93.8(2) . 3_665
O4 Ni1 O1 94.4(2) . 3_665
O2 Ni1 O1 76.47(19) . 3_665
O1 Ni1 O1 82.55(18) . 3_665
O7 Ni1 Ti2 131.03(16) . 3_665
O3 Ni1 Ti2 93.32(16) . 3_665
O4 Ni1 Ti2 134.91(16) . 3_665
O2 Ni1 Ti2 35.59(14) . 3_665
O1 Ni1 Ti2 89.52(13) . 3_665
O1 Ni1 Ti2 40.88(13) 3_665 3_665
O7 Ni1 Ti2 94.41(17) . .
O3 Ni1 Ti2 131.17(16) . .
O4 Ni1 Ti2 35.41(14) . .
O2 Ni1 Ti2 136.12(15) . .
O1 Ni1 Ti2 40.49(13) . .
O1 Ni1 Ti2 88.57(12) 3_665 .
Ti2 Ni1 Ti2 117.92(5) 3_665 .
O8 Ti2 O4 97.8(2) . .
O8 Ti2 O2 95.6(3) . 3_665
O4 Ti2 O2 97.3(2) . 3_665
O8 Ti2 O6 90.5(2) . .
O4 Ti2 O6 168.9(2) . .
O2 Ti2 O6 89.1(2) 3_665 .
O8 Ti2 O5 90.6(3) . .
O4 Ti2 O5 90.7(2) . .
O2 Ti2 O5 169.2(2) 3_665 .
O6 Ti2 O5 82.0(2) . .
O8 Ti2 O1 178.6(3) . .
O4 Ti2 O1 81.4(2) . .
O2 Ti2 O1 83.3(2) 3_665 .
O6 Ti2 O1 90.4(2) . .
O5 Ti2 O1 90.6(2) . .
O8 Ti2 Ni1 135.3(2) . 3_665
O4 Ti2 Ni1 89.32(16) . 3_665
O2 Ti2 Ni1 39.75(15) 3_665 3_665
O6 Ti2 Ni1 89.81(16) . 3_665
O5 Ti2 Ni1 133.56(17) . 3_665
O1 Ti2 Ni1 43.57(13) . 3_665
O8 Ti2 Ni1 136.78(18) . .
O4 Ti2 Ni1 38.99(16) . .
O2 Ti2 Ni1 90.78(16) 3_665 .
O6 Ti2 Ni1 132.36(16) . .
O5 Ti2 Ni1 90.78(16) . .
O1 Ti2 Ni1 42.41(12) . .
Ni1 Ti2 Ni1 62.08(5) 3_665 .
C23 O1 Ti2 130.0(5) . .
C23 O1 Ni1 118.7(5) . .
Ti2 O1 Ni1 97.10(18) . .
C23 O1 Ni1 111.6(5) . 3_665
Ti2 O1 Ni1 95.54(19) . 3_665
Ni1 O1 Ni1 97.45(18) . 3_665
C16 O2 Ti2 126.2(5) . 3_665
C16 O2 Ni1 122.1(5) . .
Ti2 O2 Ni1 104.7(2) 3_665 .
C11 O3 Ni1 126.0(6) . .
C31 O4 Ti2 128.5(6) . .
C31 O4 Ni1 125.9(5) . .
Ti2 O4 Ni1 105.6(2) . .
C18 O5 Ti2 132.4(6) . .
C17 O6 Ti2 133.7(6) . .
C14 O7 Ni1 126.5(6) . .
C29A O8 C29 18.5(15) . .
C29A O8 Ti2 147.7(11) . .
C29 O8 Ti2 163.0(9) . .
O3 C11 C13 124.9(9) . .
O3 C11 C24 114.2(10) . .
C13 C11 C24 120.9(9) . .
C11 C13 C14 126.6(9) . .
O7 C14 C13 125.0(9) . .
O7 C14 C22 116.4(10) . .
C13 C14 C22 118.6(9) . .
C18 C15 C17 125.2(9) . .
O2 C16 C21 109.2(8) . .
O6 C17 C15 121.9(9) . .
O6 C17 C26 116.3(10) . .
C15 C17 C26 121.8(10) . .
O5 C18 C15 122.5(10) . .
O5 C18 C33 116.4(9) . .
C15 C18 C33 121.0(9) . .
C10 C23 O1 124.4(12) . .
C29A C27 C29 42.1(12) . .
C29A C29 C27 61.7(15) . .
C29A C29 O8 25(2) . .
C27 C29 O8 66.7(14) . .
C29 C29A C27 76.3(14) . .
C29 C29A O8 137(3) . .
C27 C29A O8 104(2) . .
C12 C31 O4 111.7(14) . .

loop_
_geom_bond_atom_site_label_1
_geom_bond_atom_site_label_2
_geom_bond_distance
_geom_bond_site_symmetry_2
Ni1 O7 1.991(6) .
Ni1 O3 2.006(5) .
Ni1 O4 2.055(5) .
Ni1 O2 2.068(5) .
Ni1 O1 2.138(5) .
Ni1 O1 2.167(5) 3_665
Ni1 Ti2 3.129(2) 3_665
Ni1 Ti2 3.145(2) .
Ti2 O8 1.807(6) .
Ti2 O4 1.892(5) .
Ti2 O2 1.882(5) 3_665
Ti2 O6 2.041(6) .
Ti2 O5 2.034(6) .
Ti2 O1 2.058(5) .
Ti2 Ni1 3.129(2) 3_665
O1 C23 1.468(10) .
O1 Ni1 2.167(5) 3_665
O2 C16 1.453(9) .
O2 Ti2 1.882(5) 3_665
O3 C11 1.263(9) .
O4 C31 1.465(11) .
O5 C18 1.269(10) .
O6 C17 1.254(10) .
O7 C14 1.255(10) .
O8 C29A 1.38(2) .
O8 C29 2.25(3) .
C10 C23 1.283(15) .
C11 C13 1.381(12) .
C11 C24 1.525(12) .
C12 C31 1.333(17) .
C13 C14 1.395(13) .
C14 C22 1.507(13) .
C15 C18 1.386(12) .
C15 C17 1.383(12) .
C16 C21 1.503(13) .
C17 C26 1.478(12) .
C18 C33 1.493(13) .
C27 C29A 1.365(17) .
C27 C29 1.506(19) .
C29 C29A 1.04(3) .
